data_8106615
loop_
_publ_author_name
'Cui, Yanfeng'
'Zhang, Xiangfei'
'Dong, Yaping'
'Li, Wu'

_publ_section_title
;
 Crystal structure of poly[1,2-bis(1,2,4-triazol-4-yl)ethane-\k2
 N:N&#x2032;]silver(I) bromate monohydrate]silver(I), C6H10AgBrN6O4
;
_journal_issue 4
_journal_name_full 'Zeitschrift f\"ur Kristallographie - New Crystal Structures'
_journal_page_first 599
_journal_page_last 601
_journal_paper_doi 10.1515/ncrs-2016-0364
_journal_volume 232
_journal_year 2017
_chemical_formula_sum 'C6 H10 Ag Br N6 O4'
_chemical_formula_weight 417.98
_space_group_IT_number 14
_space_group_name_Hall '-P 2ybc'
_space_group_name_H-M_alt 'P 1 21/c 1'
_symmetry_cell_setting monoclinic
_symmetry_space_group_name_Hall '-P 2ybc'
_symmetry_space_group_name_H-M 'P 1 21/c 1'
_atom_sites_solution_hydrogens geom
_atom_sites_solution_primary direct
_atom_sites_solution_secondary difmap
_cell_angle_alpha 90.00
_cell_angle_beta 97.897(14)
_cell_angle_gamma 90.00
_cell_formula_units_Z 4
_cell_length_a 11.424(7)
_cell_length_b 16.140(9)
_cell_length_c 6.506(4)
_cell_measurement_reflns_used 4078
_cell_measurement_temperature 293(2)
_cell_measurement_theta_max 25.3
_cell_measurement_theta_min 3.1
_cell_volume 1188.2(12)
_computing_cell_refinement CrystalClear
_computing_data_collection CrystalClear
_computing_data_reduction CrystalStructure
_computing_molecular_graphics 'Bruker SHELXTL'
_computing_publication_material 'BrukER SHELXTL'
_computing_structure_refinement 'SHELXL-97 (Sheldrick, 1997)'
_computing_structure_solution 'SHELXS-97 (Sheldrick, 1990)'
_diffrn_ambient_temperature 293(2)
_diffrn_detector_area_resol_mean 7.31
_diffrn_measured_fraction_theta_full 0.996
_diffrn_measured_fraction_theta_max 0.996
_diffrn_measurement_device_type 'Rigaku Mercury'
_diffrn_measurement_method \w
_diffrn_radiation_monochromator graphite
_diffrn_radiation_source 'fine-focus sealed tube'
_diffrn_radiation_type MoK\a
_diffrn_radiation_wavelength 0.71070
_diffrn_reflns_av_R_equivalents 0.0479
_diffrn_reflns_av_sigmaI/netI 0.0331
_diffrn_reflns_limit_h_max 13
_diffrn_reflns_limit_h_min -13
_diffrn_reflns_limit_k_max 19
_diffrn_reflns_limit_k_min -17
_diffrn_reflns_limit_l_max 7
_diffrn_reflns_limit_l_min -7
_diffrn_reflns_number 11275
_diffrn_reflns_theta_full 25.34
_diffrn_reflns_theta_max 25.34
_diffrn_reflns_theta_min 3.10
_diffrn_standards_decay_% 0
_diffrn_standards_interval_count 0
_diffrn_standards_interval_time 0
_diffrn_standards_number 0
_exptl_absorpt_coefficient_mu 5.077
_exptl_absorpt_correction_T_max 0.5164
_exptl_absorpt_correction_T_min 0.1253
_exptl_absorpt_correction_type multi-scan
_exptl_absorpt_process_details 'Jacobson, R. (1998) Private communication'
_exptl_crystal_colour colorless
_exptl_crystal_density_diffrn 2.336
_exptl_crystal_density_method 'not measured'
_exptl_crystal_description block
_exptl_crystal_F_000 808
_exptl_crystal_size_max 0.70
_exptl_crystal_size_mid 0.30
_exptl_crystal_size_min 0.15
_refine_diff_density_max 1.114
_refine_diff_density_min -0.835
_refine_diff_density_rms 0.131
_refine_ls_extinction_method none
_refine_ls_goodness_of_fit_ref 1.095
_refine_ls_hydrogen_treatment mixed
_refine_ls_matrix_type full
_refine_ls_number_parameters 169
_refine_ls_number_reflns 2166
_refine_ls_number_restraints 3
_refine_ls_restrained_S_all 1.094
_refine_ls_R_factor_all 0.0583
_refine_ls_R_factor_gt 0.0473
_refine_ls_shift/su_max 0.000
_refine_ls_shift/su_mean 0.000
_refine_ls_structure_factor_coef Fsqd
_refine_ls_weighting_details 'calc w=1/[\s^2^(Fo^2^)+(0.0579P)^2^+2.2665P] where P=(Fo^2^+2Fc^2^)/3'
_refine_ls_weighting_scheme calc
_refine_ls_wR_factor_gt 0.1110
_refine_ls_wR_factor_ref 0.1177
_reflns_number_gt 1824
_reflns_number_total 2166
_reflns_threshold_expression >2sigma(I)
_cod_data_source_file suppl_ncrs-2016-0364_suppl.cif
_cod_data_source_block agbr1202d
_cod_depositor_comments
;
The following automatic conversions were performed:

data item '_exptl_absorpt_correction_type' value 'Multi-scan' was
changed to 'multi-scan' in accordance with the built-in table derived
from the CIF Core dictionary named 'cif_core.dic' version 2.4.5 last
updated on 2014-11-21.

data item '_symmetry_cell_setting' value 'Monoclinic' was changed to
'monoclinic' in accordance with the built-in table derived from the
CIF Core dictionary named 'cif_core.dic' version 2.4.5 last updated
on 2014-11-21.

Automatic conversion script
Id: cif_fix_values 8738 2021-04-28 16:35:53Z antanas 
;
_cod_original_cell_volume 1188.3(12)
_cod_original_sg_symbol_H-M P21/c
_cod_database_code 8106615

loop_
_symmetry_equiv_pos_as_xyz
'x, y, z'
'-x, y+1/2, -z+1/2'
'-x, -y, -z'
'x, -y-1/2, z-1/2'

loop_
_atom_site_label
_atom_site_type_symbol
_atom_site_fract_x
_atom_site_fract_y
_atom_site_fract_z
_atom_site_U_iso_or_equiv
_atom_site_adp_type
_atom_site_occupancy
_atom_site_symmetry_multiplicity
_atom_site_calc_flag
_atom_site_refinement_flags
_atom_site_disorder_assembly
_atom_site_disorder_group
Ag1 Ag 0.26545(5) 0.31937(3) 0.24161(7) 0.0426(2) Uani 1 1 d . . .
Br1 Br -0.16651(6) 0.31749(4) 0.00977(10) 0.0435(2) Uani 1 1 d . . .
O1 O -0.2805(5) 0.2904(4) 0.1207(9) 0.0716(16) Uani 1 1 d . . .
O2 O -0.0695(5) 0.3542(4) 0.1952(9) 0.0750(16) Uani 1 1 d . . .
O3 O -0.2089(5) 0.3970(3) -0.1353(8) 0.0687(15) Uani 1 1 d . . .
O4 O -0.3482(6) 0.3879(3) 0.4486(10) 0.0816(19) Uani 1 1 d D . .
C1 C 0.0717(6) 0.3410(4) -0.3560(9) 0.0403(15) Uani 1 1 d . . .
H1A H 0.0366 0.3161 -0.4780 0.048 Uiso 1 1 calc R . .
C2 C 0.1284(6) 0.4315(4) -0.1237(9) 0.0458(17) Uani 1 1 d . . .
H2A H 0.1397 0.4816 -0.0532 0.055 Uiso 1 1 calc R . .
C3 C -0.0332(7) 0.4839(5) -0.4244(13) 0.067(2) Uani 1 1 d . . .
H3A H -0.1040 0.4558 -0.4881 0.081 Uiso 1 1 calc R . .
H3B H -0.0545 0.5269 -0.3323 0.081 Uiso 1 1 calc R . .
C4 C 0.4744(6) 0.3356(4) 0.8287(10) 0.0402(15) Uani 1 1 d . . .
H4A H 0.5191 0.3099 0.9411 0.048 Uiso 1 1 calc R . .
C5 C 0.3959(6) 0.4294(3) 0.6180(9) 0.0375(14) Uani 1 1 d . . .
H5A H 0.3749 0.4803 0.5565 0.045 Uiso 1 1 calc R . .
C6 C 0.5339(6) 0.4852(4) 0.9194(10) 0.0442(16) Uani 1 1 d . . .
H6A H 0.5481 0.5310 0.8294 0.053 Uiso 1 1 calc R . .
H6B H 0.6099 0.4645 0.9840 0.053 Uiso 1 1 calc R . .
N1 N 0.1763(4) 0.3624(3) -0.0599(7) 0.0332(11) Uani 1 1 d . . .
N2 N 0.1397(5) 0.3031(3) -0.2081(7) 0.0363(12) Uani 1 1 d . . .
N3 N 0.0595(6) 0.4210(3) -0.3073(9) 0.0569(17) Uani 1 1 d . . .
N4 N 0.3568(5) 0.3574(3) 0.5453(7) 0.0370(12) Uani 1 1 d . . .
N5 N 0.4070(5) 0.2969(3) 0.6827(7) 0.0396(12) Uani 1 1 d . . .
N6 N 0.4709(4) 0.4190(3) 0.7951(7) 0.0360(11) Uani 1 1 d . . .
H1W H -0.324(6) 0.350(3) 0.363(6) 0.043 Uiso 1 1 d D . .
H2W H -0.338(6) 0.362(3) 0.569(4) 0.043 Uiso 1 1 d D . .

loop_
_atom_site_aniso_label
_atom_site_aniso_U_11
_atom_site_aniso_U_22
_atom_site_aniso_U_33
_atom_site_aniso_U_23
_atom_site_aniso_U_13
_atom_site_aniso_U_12
Ag1 0.0618(4) 0.0332(3) 0.0265(3) 0.00110(18) -0.0163(2) -0.0011(2)
Br1 0.0512(4) 0.0384(4) 0.0382(4) -0.0065(3) -0.0036(3) 0.0052(3)
O1 0.068(4) 0.086(4) 0.060(3) 0.006(3) 0.007(3) -0.020(3)
O2 0.065(4) 0.082(4) 0.068(4) -0.011(3) -0.024(3) -0.001(3)
O3 0.096(4) 0.056(3) 0.050(3) 0.011(2) -0.005(3) -0.005(3)
O4 0.114(5) 0.052(3) 0.080(4) 0.018(3) 0.021(4) 0.038(3)
C1 0.050(4) 0.033(3) 0.032(3) 0.001(3) -0.017(3) 0.000(3)
C2 0.068(5) 0.030(3) 0.033(3) 0.000(3) -0.019(3) 0.006(3)
C3 0.064(5) 0.065(5) 0.077(6) -0.027(4) 0.026(4) -0.016(4)
C4 0.044(4) 0.044(4) 0.029(3) -0.002(3) -0.010(3) -0.003(3)
C5 0.053(4) 0.027(3) 0.030(3) -0.004(2) 0.001(3) -0.003(3)
C6 0.041(4) 0.053(4) 0.039(3) -0.019(3) 0.004(3) -0.021(3)
N1 0.043(3) 0.029(3) 0.024(2) 0.005(2) -0.009(2) 0.002(2)
N2 0.049(3) 0.031(2) 0.025(2) -0.002(2) -0.010(2) 0.003(2)
N3 0.090(5) 0.026(3) 0.043(3) 0.002(2) -0.033(3) 0.008(3)
N4 0.049(3) 0.035(3) 0.023(2) -0.002(2) -0.007(2) -0.006(2)
N5 0.054(3) 0.035(3) 0.025(3) 0.002(2) -0.011(2) -0.008(2)
N6 0.042(3) 0.040(3) 0.024(2) -0.010(2) -0.003(2) -0.008(2)

loop_
_atom_type_symbol
_atom_type_description
_atom_type_scat_dispersion_real
_atom_type_scat_dispersion_imag
_atom_type_scat_source
C C 0.0033 0.0016 'International Tables Vol C Tables 4.2.6.8 and 6.1.1.4'
H H 0.0000 0.0000 'International Tables Vol C Tables 4.2.6.8 and 6.1.1.4'
N N 0.0061 0.0033 'International Tables Vol C Tables 4.2.6.8 and 6.1.1.4'
O O 0.0106 0.0060 'International Tables Vol C Tables 4.2.6.8 and 6.1.1.4'
Ag Ag -0.8971 1.1015 'International Tables Vol C Tables 4.2.6.8 and 6.1.1.4'
Br Br -0.2901 2.4595 'International Tables Vol C Tables 4.2.6.8 and 6.1.1.4'

loop_
_geom_angle_atom_site_label_1
_geom_angle_atom_site_label_2
_geom_angle_atom_site_label_3
_geom_angle
_geom_angle_site_symmetry_1
_geom_angle_site_symmetry_3
N4 Ag1 N1 145.29(19) . .
N4 Ag1 N2 108.38(17) . 4_566
N1 Ag1 N2 99.42(16) . 4_566
N4 Ag1 N5 96.24(17) . 4_565
N1 Ag1 N5 109.00(17) . 4_565
N2 Ag1 N5 79.88(18) 4_566 4_565
O3 Br1 O1 106.0(3) . .
O3 Br1 O2 105.1(3) . .
O1 Br1 O2 105.8(3) . .
H1W O4 H2W 102(3) . .
N2 C1 N3 110.3(5) . .
N2 C1 H1A 124.8 . .
N3 C1 H1A 124.8 . .
N1 C2 N3 110.3(5) . .
N1 C2 H2A 124.8 . .
N3 C2 H2A 124.8 . .
C3 C3 N3 100.5(8) 3_564 .
C3 C3 H3A 111.7 3_564 .
N3 C3 H3A 111.7 . .
C3 C3 H3B 111.7 3_564 .
N3 C3 H3B 111.7 . .
H3A C3 H3B 109.4 . .
N5 C4 N6 110.9(5) . .
N5 C4 H4A 124.6 . .
N6 C4 H4A 124.6 . .
N4 C5 N6 110.0(5) . .
N4 C5 H5A 125.0 . .
N6 C5 H5A 125.0 . .
N6 C6 C6 111.3(6) . 3_667
N6 C6 H6A 109.4 . .
C6 C6 H6A 109.4 3_667 .
N6 C6 H6B 109.4 . .
C6 C6 H6B 109.4 3_667 .
H6A C6 H6B 108.0 . .
C2 N1 N2 107.5(4) . .
C2 N1 Ag1 133.4(4) . .
N2 N1 Ag1 117.6(3) . .
C1 N2 N1 106.5(5) . .
C1 N2 Ag1 124.8(4) . 4_565
N1 N2 Ag1 121.1(3) . 4_565
C1 N3 C2 105.3(5) . .
C1 N3 C3 126.0(5) . .
C2 N3 C3 128.0(5) . .
C5 N4 N5 107.5(5) . .
C5 N4 Ag1 132.1(4) . .
N5 N4 Ag1 119.0(3) . .
C4 N5 N4 106.4(5) . .
C4 N5 Ag1 124.8(4) . 4_566
N4 N5 Ag1 113.6(4) . 4_566
C5 N6 C4 105.1(5) . .
C5 N6 C6 125.9(5) . .
C4 N6 C6 128.9(5) . .

loop_
_geom_bond_atom_site_label_1
_geom_bond_atom_site_label_2
_geom_bond_distance
_geom_bond_site_symmetry_2
Ag1 N4 2.192(4) .
Ag1 N1 2.195(4) .
Ag1 N2 2.492(5) 4_566
Ag1 N5 2.540(5) 4_565
Br1 O3 1.627(5) .
Br1 O1 1.632(5) .
Br1 O2 1.633(5) .
O4 H1W 0.90(2) .
O4 H2W 0.88(2) .
C1 N2 1.303(7) .
C1 N3 1.341(8) .
C1 H1A 0.9300 .
C2 N1 1.286(7) .
C2 N3 1.348(8) .
C2 H2A 0.9300 .
C3 C3 1.420(15) 3_564
C3 N3 1.585(10) .
C3 H3A 0.9700 .
C3 H3B 0.9700 .
C4 N5 1.298(7) .
C4 N6 1.364(8) .
C4 H4A 0.9300 .
C5 N4 1.311(7) .
C5 N6 1.348(7) .
C5 H5A 0.9300 .
C6 N6 1.467(7) .
C6 C6 1.468(12) 3_667
C6 H6A 0.9700 .
C6 H6B 0.9700 .
N1 N2 1.382(6) .
N2 Ag1 2.492(5) 4_565
N4 N5 1.393(7) .
N5 Ag1 2.540(5) 4_566

loop_
_geom_hbond_atom_site_label_D
_geom_hbond_atom_site_label_H
_geom_hbond_atom_site_label_A
_geom_hbond_distance_DH
_geom_hbond_distance_HA
_geom_hbond_distance_DA
_geom_hbond_angle_DHA
_geom_hbond_site_symmetry_A
O4 H1W O1 0.90(2) 1.97(2) 2.843(9) 164(5) .
O4 H2W O1 0.88(2) 2.56(5) 3.146(8) 125(4) 4_566

loop_
_geom_torsion_atom_site_label_1
_geom_torsion_atom_site_label_2
_geom_torsion_atom_site_label_3
_geom_torsion_atom_site_label_4
_geom_torsion
_geom_torsion_site_symmetry_1
_geom_torsion_site_symmetry_2
_geom_torsion_site_symmetry_3
_geom_torsion_site_symmetry_4
N3 C2 N1 N2 0.9(8) . . . .
N3 C2 N1 Ag1 -164.4(5) . . . .
N4 Ag1 N1 C2 -20.2(8) . . . .
N2 Ag1 N1 C2 123.0(6) 4_566 . . .
N5 Ag1 N1 C2 -154.5(6) 4_565 . . .
N4 Ag1 N1 N2 175.7(4) . . . .
N2 Ag1 N1 N2 -41.1(4) 4_566 . . .
N5 Ag1 N1 N2 41.3(4) 4_565 . . .
N3 C1 N2 N1 -2.1(8) . . . .
N3 C1 N2 Ag1 -151.5(5) . . . 4_565
C2 N1 N2 C1 0.7(7) . . . .
Ag1 N1 N2 C1 168.7(4) . . . .
C2 N1 N2 Ag1 151.6(5) . . . 4_565
Ag1 N1 N2 Ag1 -40.4(5) . . . 4_565
N2 C1 N3 C2 2.6(9) . . . .
N2 C1 N3 C3 -168.2(6) . . . .
N1 C2 N3 C1 -2.2(9) . . . .
N1 C2 N3 C3 168.4(6) . . . .
C3 C3 N3 C1 -89.9(10) 3_564 . . .
C3 C3 N3 C2 101.3(10) 3_564 . . .
N6 C5 N4 N5 1.0(7) . . . .
N6 C5 N4 Ag1 -165.0(4) . . . .
N1 Ag1 N4 C5 -10.1(8) . . . .
N2 Ag1 N4 C5 -151.6(6) 4_566 . . .
N5 Ag1 N4 C5 127.1(6) 4_565 . . .
N1 Ag1 N4 N5 -174.8(4) . . . .
N2 Ag1 N4 N5 43.7(5) 4_566 . . .
N5 Ag1 N4 N5 -37.6(4) 4_565 . . .
N6 C4 N5 N4 0.2(7) . . . .
N6 C4 N5 Ag1 -135.2(5) . . . 4_566
C5 N4 N5 C4 -0.7(7) . . . .
Ag1 N4 N5 C4 167.4(4) . . . .
C5 N4 N5 Ag1 140.3(4) . . . 4_566
Ag1 N4 N5 Ag1 -51.5(5) . . . 4_566
N4 C5 N6 C4 -0.8(7) . . . .
N4 C5 N6 C6 178.9(5) . . . .
N5 C4 N6 C5 0.3(8) . . . .
N5 C4 N6 C6 -179.3(6) . . . .
C6 C6 N6 C5 91.5(9) 3_667 . . .
C6 C6 N6 C4 -88.9(10) 3_667 . . .
